data_4124290
loop_
_publ_author_name
'Kiernicki, John J.'
'Cladis, Dennis P.'
'Fanwick, Phillip E.'
'Zeller, Matthias'
'Bart, Suzanne C.'

_publ_section_title
;
 Synthesis, Characterization, and Stoichiometric U-O Bond Scission in
 Uranyl Species Supported by Pyridine(diimine) Ligand Radicals.
;
_journal_issue 34
_journal_name_full 'Journal of the American Chemical Society'
_journal_page_first 11115
_journal_page_last 11125
_journal_paper_doi 10.1021/jacs.5b06217
_journal_volume 137
_journal_year 2015
_chemical_formula_moiety 'C58.29 H74.59 N4.099 O2.733 U1.366'
_chemical_formula_sum 'C41 H54 N3 O2 U'
_chemical_formula_weight 858.90
_space_group_crystal_system monoclinic
_space_group_IT_number 12
_space_group_name_Hall '-C 2y'
_space_group_name_H-M_alt 'C 1 2/m 1'
_symmetry_space_group_name_Hall '-C 2y'
_symmetry_space_group_name_H-M 'C 1 2/m 1'
_atom_sites_solution_hydrogens mixed
_atom_sites_solution_primary iterative
_atom_sites_solution_secondary difmap
_audit_creation_method SHELXL-2014/7
_cell_angle_alpha 90
_cell_angle_beta 125.896(5)
_cell_angle_gamma 90
_cell_formula_units_Z 4
_cell_length_a 26.3976(9)
_cell_length_b 11.7278(5)
_cell_length_c 15.5037(6)
_cell_measurement_reflns_used 30867
_cell_measurement_temperature 200(2)
_cell_measurement_theta_max 63.432
_cell_measurement_theta_min 4.728
_cell_volume 3888.2(4)
_computing_cell_refinement 'HKL3000 (Otwinowski & Minor, 1997)'
_computing_data_collection 'Crystal Clear(Rigaku 2001)'
_computing_data_reduction 'HKL3000 (Otwinowski & Minor, 1997)'
_computing_publication_material 'local programs'
_computing_structure_refinement 'SHELXL-2014/7 (Sheldrick, 2014)'
_computing_structure_solution 'SHELXT (Sheldrick)'
_diffrn_ambient_temperature 200(2)
_diffrn_measured_fraction_theta_full 0.996
_diffrn_measured_fraction_theta_max 0.996
_diffrn_measurement_details
;
Data were collected on a Rigaku Rapid which has a quarter 
chi circle and a 200 degree curved image plate at a fixed 
distance of 127.4mm.  Strategy was optimized using the 
CrystalClear software.  The completeness is the best 
that can be obtained with this geometry. The missing data are not 
cusp data but mostly high angle data.
Also the use of HKL3000/SCALEPACK lowers the number 
of observed data as inconsistent equivalents are removed 
from the data set and not included in the collected total.
;
_diffrn_measurement_device_type 'Rigaku Rapid II'
_diffrn_measurement_method \w
_diffrn_radiation_type CuK\a
_diffrn_radiation_wavelength 1.54178
_diffrn_reflns_av_R_equivalents 0.157
_diffrn_reflns_av_unetI/netI 0.1371
_diffrn_reflns_laue_measured_fraction_max 0.996
_diffrn_reflns_limit_h_max 30
_diffrn_reflns_limit_h_min -30
_diffrn_reflns_limit_k_max 13
_diffrn_reflns_limit_k_min -13
_diffrn_reflns_limit_l_max 17
_diffrn_reflns_limit_l_min -17
_diffrn_reflns_number 30867
_diffrn_reflns_point_group_measured_fraction_full 0.996
_diffrn_reflns_point_group_measured_fraction_max 0.996
_diffrn_reflns_theta_full 63.432
_diffrn_reflns_theta_max 63.432
_diffrn_reflns_theta_min 4.728
_diffrn_source 'microfocus source'
_exptl_absorpt_coefficient_mu 12.021
_exptl_absorpt_correction_T_max 0.486
_exptl_absorpt_correction_T_min 0.027
_exptl_absorpt_correction_type multi-scan
_exptl_absorpt_process_details 'SCALEPACK (Otwinowski & Minor, 1997)'
_exptl_crystal_colour blue
_exptl_crystal_density_diffrn 1.467
_exptl_crystal_description plate
_exptl_crystal_F_000 1716
_exptl_crystal_size_max 0.220
_exptl_crystal_size_mid 0.130
_exptl_crystal_size_min 0.060
_refine_diff_density_max 2.138
_refine_diff_density_min -2.149
_refine_diff_density_rms 0.245
_refine_ls_extinction_method none
_refine_ls_goodness_of_fit_ref 1.066
_refine_ls_hydrogen_treatment mixed
_refine_ls_matrix_type full
_refine_ls_number_parameters 254
_refine_ls_number_reflns 3347
_refine_ls_number_restraints 17
_refine_ls_restrained_S_all 1.066
_refine_ls_R_factor_all 0.0616
_refine_ls_R_factor_gt 0.0574
_refine_ls_shift/su_max 0.001
_refine_ls_shift/su_mean 0.000
_refine_ls_structure_factor_coef Fsqd
_refine_ls_weighting_details 'w=1/[\s^2^(Fo^2^)+(0.0409P)^2^+18.6842P] where P=(Fo^2^+2Fc^2^)/3'
_refine_ls_weighting_scheme calc
_refine_ls_wR_factor_gt 0.1469
_refine_ls_wR_factor_ref 0.1492
_reflns_Friedel_coverage 0.000
_reflns_number_gt 3073
_reflns_number_total 3347
_reflns_threshold_expression 'I > 2\s(I)'
_cod_data_source_file ja5b06217_si_005.cif
_cod_data_source_block JK6205
_cod_depositor_comments 'Adding full bibliography for 4124290--4124292.cif.'
_cod_original_cell_volume 3888.2(3)
_cod_database_code 4124290
_shelx_shelxl_version_number 2014/7
_shelx_space_group_comment
;
The symmetry employed for this shelxl refinement is uniquely defined
by the following loop, which should always be used as a source of
symmetry information in preference to the above space-group names.
They are only intended as comments.
;
_shelx_estimated_absorpt_t_min 0.177
_shelx_estimated_absorpt_t_max 0.532

loop_
_space_group_symop_operation_xyz
'x, y, z'
'-x, y, -z'
'x+1/2, y+1/2, z'
'-x+1/2, y+1/2, -z'
'-x, -y, -z'
'x, -y, z'
'-x+1/2, -y+1/2, -z'
'x+1/2, -y+1/2, z'

loop_
_atom_site_label
_atom_site_type_symbol
_atom_site_fract_x
_atom_site_fract_y
_atom_site_fract_z
_atom_site_U_iso_or_equiv
_atom_site_adp_type
_atom_site_occupancy
_atom_site_site_symmetry_order
_atom_site_calc_flag
_atom_site_refinement_flags_posn
_atom_site_refinement_flags_adp
_atom_site_refinement_flags_occupancy
_atom_site_disorder_assembly
_atom_site_disorder_group
U1 U 0.29019(2) 0.5000 0.70736(2) 0.0441(2) Uani 1 2 d S T P . .
O1 O 0.2846(2) 0.3503(8) 0.6919(4) 0.0531(19) Uani 1 1 d . . . . .
N1 N 0.1969(4) 0.5000 0.7021(7) 0.046(3) Uani 1 2 d S T P A .
N2 N 0.1866(4) 0.5000 0.5227(7) 0.0341(19) Uani 1 2 d S T P A .
N3 N 0.2936(4) 0.5000 0.5429(7) 0.038(2) Uani 1 2 d S T P A .
C1 C 0.0847(7) 0.5000 0.6086(12) 0.112(10) Uani 1 2 d S T P A .
H1A H 0.0492 0.5000 0.5352 0.168 Uiso 1 2 calc R U P . .
H1B H 0.0835 0.4332 0.6432 0.168 Uiso 0.5 1 calc R U P . .
H1C H 0.0835 0.5668 0.6432 0.168 Uiso 0.5 1 calc R U P . .
C2 C 0.1399(5) 0.5000 0.6147(10) 0.069(5) Uani 1 2 d S T P . .
C3 C 0.1321(5) 0.5000 0.5123(9) 0.042(3) Uani 1 2 d S T P A .
C4 C 0.0736(5) 0.5000 0.4122(9) 0.041(2) Uani 1 2 d S T P . .
H4 H 0.0370 0.5000 0.4080 0.049 Uiso 1 2 calc R U P A .
C5 C 0.0705(5) 0.5000 0.3195(9) 0.049(3) Uani 1 2 d S T P A .
C6 C 0.1261(5) 0.5000 0.3308(9) 0.048(3) Uani 1 2 d S T P . .
H6 H 0.1257 0.5000 0.2703 0.057 Uiso 1 2 calc R U P A .
C7 C 0.1828(5) 0.5000 0.4301(9) 0.045(3) Uani 1 2 d S T P A .
C8 C 0.2446(6) 0.5000 0.4478(9) 0.053(3) Uani 1 2 d S T P . .
C9 C 0.2441(6) 0.5000 0.3500(10) 0.081(6) Uani 1 2 d S T P A .
H9A H 0.2016 0.5000 0.2874 0.122 Uiso 1 2 calc R U P . .
H9B H 0.2651 0.5668 0.3501 0.122 Uiso 0.5 1 calc R U P . .
H9C H 0.2651 0.4332 0.3501 0.122 Uiso 0.5 1 calc R U P . .
C10 C 0.0060(6) 0.5000 0.2116(9) 0.053(3) Uani 1 2 d S T P . .
C11 C 0.1993(5) 0.5000 0.7963(8) 0.047(3) Uani 1 2 d S T P . .
C12 C 0.1987(5) 0.6031(13) 0.8408(8) 0.064(3) Uani 1 1 d . . . . .
C13 C 0.2018(4) 0.5991(11) 0.9353(6) 0.061(3) Uani 1 1 d . . . . .
H13 H 0.2027 0.6674 0.9666 0.073 Uiso 1 1 calc R U . . .
C14 C 0.2036(5) 0.5000 0.9816(9) 0.056(4) Uani 1 2 d S T P . .
C15 C 0.3538(5) 0.5000 0.5584(9) 0.047(3) Uani 1 2 d S T P . .
C16 C 0.3830(5) 0.6029(13) 0.5693(8) 0.065(3) Uani 1 1 d . . . . .
C17 C 0.4424(5) 0.6022(12) 0.5926(8) 0.072(3) Uani 1 1 d . . . . .
H17 H 0.4618 0.6705 0.5974 0.086 Uiso 1 1 calc R U . . .
C18 C 0.4726(7) 0.5000 0.6087(12) 0.097(8) Uani 1 2 d S T P . .
C10A C -0.0292(4) 0.3928(10) 0.2043(7) 0.065(3) Uani 1 1 d . . . . .
H10A H -0.0330 0.3917 0.2622 0.097 Uiso 1 1 calc R U . . .
H10B H -0.0701 0.3927 0.1380 0.097 Uiso 1 1 calc R U . . .
H10C H -0.0066 0.3265 0.2081 0.097 Uiso 1 1 calc R U . . .
C10B C 0.0114(6) 0.5000 0.1196(9) 0.066(4) Uani 1 2 d S T P A .
H10D H 0.0335 0.4329 0.1233 0.100 Uiso 0.5 1 calc R U P . .
H10E H -0.0296 0.5004 0.0536 0.100 Uiso 1 2 calc R U P . .
H10F H 0.0339 0.5666 0.1237 0.100 Uiso 0.5 1 calc R U P . .
C12A C 0.1934(5) 0.7152(13) 0.7900(7) 0.072(3) Uani 1 1 d . . . . .
H12A H 0.2222 0.7170 0.7713 0.108 Uiso 1 1 calc R U . . .
H12B H 0.2030 0.7758 0.8390 0.108 Uiso 1 1 calc R U . . .
H12C H 0.1515 0.7246 0.7269 0.108 Uiso 1 1 calc R U . . .
C14A C 0.2047(8) 0.5000 1.0820(13) 0.086(6) Uani 1 2 d DS T P . .
H14A H 0.248(3) 0.5000 1.141(9) 0.129 Uiso 1 2 d DS U P . .
H14B H 0.181(5) 0.441(8) 1.084(10) 0.129 Uiso 1 1 d D U . . .
C16A C 0.3491(5) 0.7135(12) 0.5508(9) 0.082(3) Uani 1 1 d . . . . .
H16A H 0.3294 0.7379 0.4787 0.124 Uiso 1 1 calc R U . . .
H16B H 0.3783 0.7704 0.5987 0.124 Uiso 1 1 calc R U . . .
H16C H 0.3178 0.7026 0.5633 0.124 Uiso 1 1 calc R U . . .
C18A C 0.5401(7) 0.5000 0.6432(13) 0.130(11) Uani 1 2 d DS T P . .
H18A H 0.5543 0.4228 0.6509 0.195 Uiso 0.5 1 calc DR U P . .
H18B H 0.5419 0.5381 0.5902 0.195 Uiso 0.5 1 calc DR U P . .
H18C H 0.5663 0.5391 0.7100 0.195 Uiso 0.5 1 calc R U P . .
C981 C 0.4221(17) 0.5000 0.856(3) 0.059(10) Uiso 0.415(18) 2 d DS . P A 1
C984 C 0.468(3) 0.5000 0.825(6) 0.16(3) Uiso 0.415(18) 2 d DS . P A 1
H98A H 0.5077 0.5293 0.8834 0.247 Uiso 0.208(9) 1 calc R U P A 1
H98B H 0.4517 0.5472 0.7637 0.247 Uiso 0.208(9) 1 calc R U P A 1
H98C H 0.4731 0.4235 0.8096 0.247 Uiso 0.208(9) 1 calc R U P A 1
C982 C 0.4027(10) 0.3967(19) 0.8889(17) 0.047(6) Uiso 0.415(18) 1 d D . P A 1
C985 C 0.416(3) 0.277(2) 0.870(4) 0.21(3) Uiso 0.415(18) 1 d D . P A 1
H98D H 0.4162 0.2246 0.9178 0.309 Uiso 0.415(18) 1 calc R U P A 1
H98E H 0.4563 0.2750 0.8824 0.309 Uiso 0.415(18) 1 calc R U P A 1
H98F H 0.3845 0.2544 0.7978 0.309 Uiso 0.415(18) 1 calc R U P A 1
C983 C 0.3736(10) 0.445(2) 0.9302(17) 0.039(5) Uiso 0.415(18) 1 d D . P A 1
C986 C 0.3546(18) 0.367(3) 0.985(3) 0.131(15) Uiso 0.415(18) 1 d D . P A 1
H98G H 0.3890 0.3590 1.0584 0.197 Uiso 0.415(18) 1 calc R U P A 1
H98H H 0.3430 0.2941 0.9509 0.197 Uiso 0.415(18) 1 calc R U P A 1
H98I H 0.3196 0.4003 0.9798 0.197 Uiso 0.415(18) 1 calc R U P A 1
C991 C 0.3682(15) 0.5000 0.937(2) 0.073(9) Uiso 0.585(18) 2 d DS . P A 2
C992 C 0.3867(8) 0.6003(17) 0.9103(14) 0.058(5) Uiso 0.585(18) 1 d D . P A 2
C993 C 0.4158(6) 0.5605(14) 0.8611(11) 0.037(3) Uiso 0.585(18) 1 d D . P A 2
C994 C 0.3479(19) 0.5000 1.011(3) 0.115(14) Uiso 0.585(18) 2 d DS . P A 2
H99A H 0.3656 0.5649 1.0574 0.172 Uiso 0.292(9) 1 calc R U P A 2
H99B H 0.3622 0.4314 1.0528 0.172 Uiso 0.292(9) 1 calc R U P A 2
H99C H 0.3031 0.5037 0.9696 0.172 Uiso 0.585(18) 2 calc R U P A 2
C995 C 0.3774(17) 0.7237(19) 0.929(3) 0.187(18) Uiso 0.585(18) 1 d D . P A 2
H99D H 0.3366 0.7323 0.9129 0.281 Uiso 0.585(18) 1 calc R U P A 2
H99E H 0.3812 0.7727 0.8831 0.281 Uiso 0.585(18) 1 calc R U P A 2
H99F H 0.4086 0.7438 1.0017 0.281 Uiso 0.585(18) 1 calc R U P A 2
C996 C 0.4491(11) 0.638(2) 0.831(2) 0.112(9) Uiso 0.585(18) 1 d D . P A 2
H99G H 0.4679 0.5928 0.8048 0.168 Uiso 0.585(18) 1 calc R U P A 2
H99H H 0.4809 0.6805 0.8919 0.168 Uiso 0.585(18) 1 calc R U P A 2
H99I H 0.4194 0.6898 0.7759 0.168 Uiso 0.585(18) 1 calc R U P A 2

loop_
_atom_site_aniso_label
_atom_site_aniso_U_11
_atom_site_aniso_U_22
_atom_site_aniso_U_33
_atom_site_aniso_U_23
_atom_site_aniso_U_13
_atom_site_aniso_U_12
U1 0.0360(3) 0.0554(4) 0.0316(3) 0.000 0.0145(2) 0.000
O1 0.051(3) 0.059(6) 0.048(3) 0.008(3) 0.028(3) 0.003(3)
N1 0.038(5) 0.064(8) 0.034(5) 0.000 0.020(4) 0.000
N2 0.044(5) 0.022(5) 0.041(5) 0.000 0.027(4) 0.000
N3 0.032(4) 0.030(5) 0.048(5) 0.000 0.021(4) 0.000
C1 0.044(8) 0.23(3) 0.042(8) 0.000 0.014(7) 0.000
C2 0.034(6) 0.133(17) 0.039(7) 0.000 0.022(6) 0.000
C3 0.041(6) 0.043(8) 0.038(6) 0.000 0.020(5) 0.000
C4 0.039(5) 0.038(6) 0.033(5) 0.000 0.014(5) 0.000
C5 0.044(6) 0.058(9) 0.041(6) 0.000 0.023(6) 0.000
C6 0.049(6) 0.052(8) 0.039(6) 0.000 0.023(5) 0.000
C7 0.045(6) 0.058(9) 0.030(5) 0.000 0.021(5) 0.000
C8 0.042(6) 0.076(11) 0.033(6) 0.000 0.018(5) 0.000
C9 0.036(6) 0.164(19) 0.040(7) 0.000 0.021(6) 0.000
C10 0.043(6) 0.068(10) 0.039(6) 0.000 0.020(6) 0.000
C11 0.037(6) 0.070(11) 0.030(6) 0.000 0.017(5) 0.000
C12 0.051(5) 0.096(11) 0.045(5) 0.017(7) 0.029(5) 0.014(6)
C13 0.053(5) 0.091(9) 0.038(4) -0.014(5) 0.027(4) -0.009(5)
C14 0.035(6) 0.099(13) 0.032(6) 0.000 0.018(5) 0.000
C15 0.038(6) 0.055(9) 0.036(6) 0.000 0.016(5) 0.000
C16 0.059(6) 0.086(11) 0.051(6) -0.012(7) 0.033(6) -0.013(6)
C17 0.060(6) 0.095(10) 0.064(6) -0.009(7) 0.038(6) -0.027(6)
C18 0.052(9) 0.19(3) 0.044(8) 0.000 0.026(7) 0.000
C10A 0.050(5) 0.076(8) 0.046(5) -0.011(5) 0.016(4) -0.005(5)
C10B 0.052(7) 0.098(14) 0.030(6) 0.000 0.014(6) 0.000
C12A 0.076(6) 0.086(10) 0.053(6) 0.010(6) 0.037(5) 0.014(7)
C14A 0.074(10) 0.15(2) 0.054(9) 0.000 0.047(9) 0.000
C16A 0.084(8) 0.082(10) 0.074(7) 0.018(7) 0.042(7) -0.003(7)
C18A 0.049(9) 0.27(4) 0.071(11) 0.000 0.036(9) 0.000

loop_
_atom_type_symbol
_atom_type_description
_atom_type_scat_dispersion_real
_atom_type_scat_dispersion_imag
_atom_type_scat_source
C C 0.0181 0.0091 'International Tables Vol C Tables 4.2.6.8 and 6.1.1.4'
H H 0.0000 0.0000 'International Tables Vol C Tables 4.2.6.8 and 6.1.1.4'
N N 0.0311 0.0180 'International Tables Vol C Tables 4.2.6.8 and 6.1.1.4'
O O 0.0492 0.0322 'International Tables Vol C Tables 4.2.6.8 and 6.1.1.4'
U U -4.3638 13.4090 'International Tables Vol C Tables 4.2.6.8 and 6.1.1.4'

loop_
_geom_angle_atom_site_label_1
_geom_angle_atom_site_label_2
_geom_angle_atom_site_label_3
_geom_angle
_geom_angle_site_symmetry_1
_geom_angle_site_symmetry_3
O1 U1 O1 167.4(4) 6_565 .
O1 U1 N1 89.56(15) 6_565 .
O1 U1 N1 89.56(15) . .
O1 U1 N2 84.16(18) 6_565 .
O1 U1 N2 84.16(18) . .
N1 U1 N2 64.0(3) . .
O1 U1 N3 85.17(16) 6_565 .
O1 U1 N3 85.17(16) . .
N1 U1 N3 125.9(3) . .
N2 U1 N3 62.0(2) . .
O1 U1 C993 109.2(4) 6_565 6_565
O1 U1 C993 80.1(4) . 6_565
N1 U1 C993 134.5(3) . 6_565
N2 U1 C993 155.2(3) . 6_565
N3 U1 C993 97.5(3) . 6_565
O1 U1 C993 80.1(4) 6_565 .
O1 U1 C993 109.2(4) . .
N1 U1 C993 134.5(4) . .
N2 U1 C993 155.2(3) . .
N3 U1 C993 97.5(3) . .
C993 U1 C993 29.2(7) 6_565 .
O1 U1 C981 94.35(18) 6_565 .
O1 U1 C981 94.35(18) . .
N1 U1 C981 140.3(7) . .
N2 U1 C981 155.8(7) . .
N3 U1 C981 93.8(7) . .
O1 U1 C983 109.3(6) 6_565 .
O1 U1 C983 83.3(6) . .
N1 U1 C983 95.1(5) . .
N2 U1 C983 155.6(4) . .
N3 U1 C983 137.2(5) . .
C981 U1 C983 46.5(8) . .
O1 U1 C983 83.3(6) 6_565 6_565
O1 U1 C983 109.3(6) . 6_565
N1 U1 C983 95.1(5) . 6_565
N2 U1 C983 155.6(4) . 6_565
N3 U1 C983 137.2(5) . 6_565
C981 U1 C983 46.5(8) . 6_565
C983 U1 C983 26.0(11) . 6_565
O1 U1 C991 96.29(18) 6_565 .
O1 U1 C991 96.29(18) . .
N1 U1 C991 91.1(6) . .
N2 U1 C991 155.0(6) . .
N3 U1 C991 143.0(6) . .
C993 U1 C991 47.1(6) 6_565 .
C993 U1 C991 47.1(6) . .
O1 U1 C992 120.1(4) 6_565 6_565
O1 U1 C992 72.2(4) . 6_565
N1 U1 C992 105.5(4) . 6_565
N2 U1 C992 154.5(4) . 6_565
N3 U1 C992 123.4(5) . 6_565
C993 U1 C992 29.2(4) 6_565 6_565
C993 U1 C992 48.1(5) . 6_565
C991 U1 C992 28.5(5) . 6_565
C2 N1 C11 113.4(9) . .
C2 N1 U1 124.4(7) . .
C11 N1 U1 122.2(7) . .
C3 N2 C7 116.9(9) . .
C3 N2 U1 120.1(7) . .
C7 N2 U1 123.0(7) . .
C8 N3 C15 117.4(9) . .
C8 N3 U1 122.7(7) . .
C15 N3 U1 119.8(7) . .
C2 C1 H1A 109.5 . .
C2 C1 H1B 109.5 . .
H1A C1 H1B 109.5 . .
C2 C1 H1C 109.5 . .
H1A C1 H1C 109.5 . .
H1B C1 H1C 109.5 . .
N1 C2 C1 126.0(11) . .
N1 C2 C3 117.8(9) . .
C1 C2 C3 116.2(11) . .
N2 C3 C4 122.4(10) . .
N2 C3 C2 113.8(10) . .
C4 C3 C2 123.8(10) . .
C5 C4 C3 120.0(10) . .
C5 C4 H4 120.0 . .
C3 C4 H4 120.0 . .
C6 C5 C4 117.2(11) . .
C6 C5 C10 124.0(10) . .
C4 C5 C10 118.7(10) . .
C5 C6 C7 121.4(10) . .
C5 C6 H6 119.3 . .
C7 C6 H6 119.3 . .
N2 C7 C6 122.1(10) . .
N2 C7 C8 113.9(10) . .
C6 C7 C8 124.0(9) . .
N3 C8 C7 118.4(10) . .
N3 C8 C9 124.7(10) . .
C7 C8 C9 116.9(10) . .
C8 C9 H9A 109.5 . .
C8 C9 H9B 109.5 . .
H9A C9 H9B 109.5 . .
C8 C9 H9C 109.5 . .
H9A C9 H9C 109.5 . .
H9B C9 H9C 109.5 . .
C10B C10 C10A 108.6(7) . 6_565
C10B C10 C10A 108.6(7) . .
C10A C10 C10A 110.8(11) 6_565 .
C10B C10 C5 111.6(9) . .
C10A C10 C5 108.6(7) 6_565 .
C10A C10 C5 108.6(7) . .
C12 C11 C12 119.7(11) . 6_565
C12 C11 N1 120.1(6) . .
C12 C11 N1 120.1(6) 6_565 .
C11 C12 C13 118.2(12) . .
C11 C12 C12A 121.6(7) . .
C13 C12 C12A 120.2(12) . .
C14 C13 C12 122.6(11) . .
C14 C13 H13 118.7 . .
C12 C13 H13 118.7 . .
C13 C14 C13 118.5(11) 6_565 .
C13 C14 C14A 120.7(5) 6_565 .
C13 C14 C14A 120.7(5) . .
C16 C15 C16 120.8(13) 6_565 .
C16 C15 N3 119.5(6) 6_565 .
C16 C15 N3 119.5(6) . .
C17 C16 C15 119.3(14) . .
C17 C16 C16A 120.7(13) . .
C15 C16 C16A 120.0(9) . .
C18 C17 C16 119.8(14) . .
C18 C17 H17 120.1 . .
C16 C17 H17 120.1 . .
C17 C18 C17 120.7(15) . 6_565
C17 C18 C18A 119.6(7) . .
C17 C18 C18A 119.6(7) 6_565 .
C10 C10A H10A 109.5 . .
C10 C10A H10B 109.5 . .
H10A C10A H10B 109.5 . .
C10 C10A H10C 109.5 . .
H10A C10A H10C 109.5 . .
H10B C10A H10C 109.5 . .
C10 C10B H10D 109.5 . .
C10 C10B H10E 109.5 . .
H10D C10B H10E 109.5 . .
C10 C10B H10F 109.5 . .
H10D C10B H10F 109.5 . .
H10E C10B H10F 109.5 . .
C12 C12A H12A 109.5 . .
C12 C12A H12B 109.5 . .
H12A C12A H12B 109.5 . .
C12 C12A H12C 109.5 . .
H12A C12A H12C 109.5 . .
H12B C12A H12C 109.5 . .
C14 C14A H14A 106(10) . .
C14 C14A H14B 114(8) . .
H14A C14A H14B 114(10) . .
C16 C16A H16A 109.5 . .
C16 C16A H16B 109.5 . .
H16A C16A H16B 109.5 . .
C16 C16A H16C 109.5 . .
H16A C16A H16C 109.5 . .
H16B C16A H16C 109.5 . .
C18 C18A H18A 109.5 . .
C18 C18A H18B 109.5 . .
H18A C18A H18B 109.5 . .
C18 C18A H18C 109.5 . .
H18A C18A H18C 109.5 . .
H18B C18A H18C 109.5 . .
C982 C981 C982 106(3) 6_565 .
C982 C981 C984 125.8(14) 6_565 .
C982 C981 C984 125.8(14) . .
C982 C981 U1 77.2(15) 6_565 .
C982 C981 U1 77.2(15) . .
C984 C981 U1 124(4) . .
C981 C984 H98A 109.5 . .
C981 C984 H98B 109.5 . .
H98A C984 H98B 109.5 . .
C981 C984 H98C 109.5 . .
H98A C984 H98C 109.5 . .
H98B C984 H98C 109.5 . .
C983 C982 C981 103(2) . .
C983 C982 C985 137(2) . .
C981 C982 C985 121(2) . .
C983 C982 U1 75.3(12) . .
C981 C982 U1 72.2(16) . .
C985 C982 U1 115(3) . .
C982 C985 H98D 109.5 . .
C982 C985 H98E 109.5 . .
H98D C985 H98E 109.5 . .
C982 C985 H98F 109.5 . .
H98D C985 H98F 109.5 . .
H98E C985 H98F 109.5 . .
C983 C983 C982 114.2(15) 6_565 .
C983 C983 C986 126.8(18) 6_565 .
C982 C983 C986 118(3) . .
C983 C983 U1 77.0(5) 6_565 .
C982 C983 U1 77.1(12) . .
C986 C983 U1 122.3(19) . .
C983 C986 H98G 109.5 . .
C983 C986 H98H 109.5 . .
H98G C986 H98H 109.5 . .
C983 C986 H98I 109.5 . .
H98G C986 H98I 109.5 . .
H98H C986 H98I 109.5 . .
C992 C991 C992 112(2) 6_565 .
C992 C991 C994 123.2(12) 6_565 .
C992 C991 C994 123.2(12) . .
C992 C991 U1 76.3(13) 6_565 .
C992 C991 U1 76.3(13) . .
C994 C991 U1 128(2) . .
C991 C992 C993 105.3(16) . .
C991 C992 C995 127.7(19) . .
C993 C992 C995 127.0(19) . .
C991 C992 U1 75.2(14) . .
C993 C992 U1 72.3(9) . .
C995 C992 U1 117.0(18) . .
C993 C993 C992 108.9(11) 6_565 .
C993 C993 C996 126.8(11) 6_565 .
C992 C993 C996 123.7(18) . .
C993 C993 U1 75.4(3) 6_565 .
C992 C993 U1 78.5(9) . .
C996 C993 U1 119.8(12) . .
C991 C994 H99A 109.5 . .
C991 C994 H99B 109.5 . .
H99A C994 H99B 109.5 . .
C991 C994 H99C 109.5 . .
H99A C994 H99C 109.5 . .
H99B C994 H99C 109.5 . .
C992 C995 H99D 109.5 . .
C992 C995 H99E 109.5 . .
H99D C995 H99E 109.5 . .
C992 C995 H99F 109.5 . .
H99D C995 H99F 109.5 . .
H99E C995 H99F 109.5 . .
C993 C996 H99G 109.5 . .
C993 C996 H99H 109.5 . .
H99G C996 H99H 109.5 . .
C993 C996 H99I 109.5 . .
H99G C996 H99I 109.5 . .
H99H C996 H99I 109.5 . .

loop_
_geom_bond_atom_site_label_1
_geom_bond_atom_site_label_2
_geom_bond_distance
_geom_bond_site_symmetry_2
U1 O1 1.766(10) 6_565
U1 O1 1.766(10) .
U1 N1 2.417(8) .
U1 N2 2.548(9) .
U1 N3 2.603(9) .
U1 C993 2.812(14) 6_565
U1 C993 2.812(14) .
U1 C981 2.83(4) .
U1 C983 2.88(2) .
U1 C983 2.88(2) 6_565
U1 C991 2.88(3) .
U1 C992 2.893(17) 6_565
N1 C2 1.306(15) .
N1 C11 1.422(13) .
N2 C3 1.350(13) .
N2 C7 1.380(13) .
N3 C8 1.270(15) .
N3 C15 1.462(13) .
C1 C2 1.406(17) .
C1 H1A 0.9600 .
C1 H1B 0.9600 .
C1 H1C 0.9600 .
C2 C3 1.477(15) .
C3 C4 1.408(16) .
C4 C5 1.391(16) .
C4 H4 0.9300 .
C5 C6 1.373(15) .
C5 C10 1.536(16) .
C6 C7 1.380(16) .
C6 H6 0.9300 .
C7 C8 1.487(15) .
C8 C9 1.508(15) .
C9 H9A 0.9600 .
C9 H9B 0.9600 .
C9 H9C 0.9600 .
C10 C10B 1.515(16) .
C10 C10A 1.527(12) 6_565
C10 C10A 1.527(12) .
C11 C12 1.397(14) .
C11 C12 1.397(14) 6_565
C12 C13 1.418(12) .
C12 C12A 1.497(18) .
C13 C14 1.353(12) .
C13 H13 0.9300 .
C14 C13 1.353(12) 6_565
C14 C14A 1.539(16) .
C15 C16 1.388(14) 6_565
C15 C16 1.388(14) .
C16 C17 1.386(13) .
C16 C16A 1.505(18) .
C17 C18 1.379(14) .
C17 H17 0.9300 .
C18 C17 1.379(14) 6_565
C18 C18A 1.53(2) .
C10A H10A 0.9600 .
C10A H10B 0.9600 .
C10A H10C 0.9600 .
C10B H10D 0.9600 .
C10B H10E 0.9600 .
C10B H10F 0.9600 .
C12A H12A 0.9600 .
C12A H12B 0.9600 .
C12A H12C 0.9600 .
C14A H14A 0.95(2) .
C14A H14B 0.95(2) .
C16A H16A 0.9600 .
C16A H16B 0.9600 .
C16A H16C 0.9600 .
C18A H18A 0.9600 .
C18A H18B 0.9600 .
C18A H18C 0.9600 .
C981 C982 1.51(3) 6_565
C981 C982 1.51(3) .
C981 C984 1.54(2) .
C984 H98A 0.9600 .
C984 H98B 0.9600 .
C984 H98C 0.9600 .
C982 C983 1.38(3) .
C982 C985 1.523(19) .
C985 H98D 0.9600 .
C985 H98E 0.9600 .
C985 H98F 0.9600 .
C983 C983 1.29(5) 6_565
C983 C986 1.514(19) .
C986 H98G 0.9600 .
C986 H98H 0.9600 .
C986 H98I 0.9600 .
C991 C992 1.42(3) 6_565
C991 C992 1.42(3) .
C991 C994 1.531(19) .
C992 C993 1.44(2) .
C992 C995 1.522(18) .
C993 C993 1.42(3) 6_565
C993 C996 1.519(16) .
C994 H99A 0.9600 .
C994 H99B 0.9600 .
C994 H99C 0.9600 .
C995 H99D 0.9600 .
C995 H99E 0.9600 .
C995 H99F 0.9600 .
C996 H99G 0.9600 .
C996 H99H 0.9600 .
C996 H99I 0.9600 .

loop_
_geom_torsion_atom_site_label_1
_geom_torsion_atom_site_label_2
_geom_torsion_atom_site_label_3
_geom_torsion_atom_site_label_4
_geom_torsion
_geom_torsion_site_symmetry_1
_geom_torsion_site_symmetry_4
C11 N1 C2 C1 0.000(6) . .
U1 N1 C2 C1 180.000(4) . .
C11 N1 C2 C3 180.000(2) . .
U1 N1 C2 C3 0.000(5) . .
C7 N2 C3 C4 0.000(4) . .
U1 N2 C3 C4 180.000(3) . .
C7 N2 C3 C2 180.000(4) . .
U1 N2 C3 C2 0.000(4) . .
N1 C2 C3 N2 0.000(5) . .
C1 C2 C3 N2 180.000(3) . .
N1 C2 C3 C4 180.000(5) . .
C1 C2 C3 C4 0.000(4) . .
N2 C3 C4 C5 0.000(4) . .
C2 C3 C4 C5 180.000(3) . .
C3 C4 C5 C6 0.000(3) . .
C3 C4 C5 C10 180.000(3) . .
C4 C5 C6 C7 0.000(3) . .
C10 C5 C6 C7 180.000(3) . .
C3 N2 C7 C6 0.000(2) . .
U1 N2 C7 C6 180.000(2) . .
C3 N2 C7 C8 180.000(3) . .
U1 N2 C7 C8 0.000(3) . .
C5 C6 C7 N2 0.000(3) . .
C5 C6 C7 C8 180.000(2) . .
C15 N3 C8 C7 180.000(3) . .
U1 N3 C8 C7 0.000(4) . .
C15 N3 C8 C9 0.000(4) . .
U1 N3 C8 C9 180.000(3) . .
N2 C7 C8 N3 0.000(3) . .
C6 C7 C8 N3 180.000(3) . .
N2 C7 C8 C9 180.000(3) . .
C6 C7 C8 C9 0.000(2) . .
C6 C5 C10 C10B 0.000(2) . .
C4 C5 C10 C10B 180.000(2) . .
C6 C5 C10 C10A -119.7(7) . 6_565
C4 C5 C10 C10A 60.3(7) . 6_565
C6 C5 C10 C10A 119.7(7) . .
C4 C5 C10 C10A -60.3(7) . .
C2 N1 C11 C12 -88.1(10) . .
U1 N1 C11 C12 91.9(10) . .
C2 N1 C11 C12 88.1(10) . 6_565
U1 N1 C11 C12 -91.9(10) . 6_565
C12 C11 C12 C13 4.5(18) 6_565 .
N1 C11 C12 C13 -179.4(9) . .
C12 C11 C12 C12A -174.3(7) 6_565 .
N1 C11 C12 C12A 1.8(16) . .
C11 C12 C13 C14 -2.0(15) . .
C12A C12 C13 C14 176.8(10) . .
C12 C13 C14 C13 -0.5(18) . 6_565
C12 C13 C14 C14A -177.8(11) . .
C8 N3 C15 C16 -92.2(10) . 6_565
U1 N3 C15 C16 87.8(10) . 6_565
C8 N3 C15 C16 92.2(10) . .
U1 N3 C15 C16 -87.8(10) . .
C16 C15 C16 C17 -0.8(19) 6_565 .
N3 C15 C16 C17 174.8(9) . .
C16 C15 C16 C16A 176.4(8) 6_565 .
N3 C15 C16 C16A -8.0(17) . .
C15 C16 C17 C18 -2.5(16) . .
C16A C16 C17 C18 -179.7(12) . .
C16 C17 C18 C17 6(2) . 6_565
C16 C17 C18 C18A -175.1(11) . .
C982 C981 C982 C983 2(3) 6_565 .
C984 C981 C982 C983 167(4) . .
U1 C981 C982 C983 -69.9(14) . .
C982 C981 C982 C985 -179(3) 6_565 .
C984 C981 C982 C985 -14(6) . .
U1 C981 C982 C985 109(3) . .
C982 C981 C982 U1 72(2) 6_565 .
C984 C981 C982 U1 -123(5) . .
C981 C982 C983 C983 -2(2) . 6_565
C985 C982 C983 C983 180(4) . 6_565
U1 C982 C983 C983 -69.2(6) . 6_565
C981 C982 C983 C986 -172(3) . .
C985 C982 C983 C986 9(5) . .
U1 C982 C983 C986 120(2) . .
C981 C982 C983 U1 67.6(18) . .
C985 C982 C983 U1 -111(4) . .
C992 C991 C992 C993 2(3) 6_565 .
C994 C991 C992 C993 167(3) . .
U1 C991 C992 C993 -66.5(11) . .
C992 C991 C992 C995 -178(2) 6_565 .
C994 C991 C992 C995 -14(5) . .
U1 C991 C992 C995 113(3) . .
C992 C991 C992 U1 69(2) 6_565 .
C994 C991 C992 U1 -127(3) . .
C991 C992 C993 C993 -1.5(17) . 6_565
C995 C992 C993 C993 179(2) . 6_565
U1 C992 C993 C993 -70.0(4) . 6_565
C991 C992 C993 C996 -173(2) . .
C995 C992 C993 C996 7(3) . .
U1 C992 C993 C996 118.3(17) . .
C991 C992 C993 U1 68.6(16) . .
C995 C992 C993 U1 -111(2) . .
